data_7221471
loop_
_publ_author_name
'Deflon, V.M.'
'de Sousa Lopes, C.C.'
'Bessler, K.E.'
'Niquet, E.'
'Romualdo, L.L.'

_publ_section_title
;
 Preparation, characterization and crystal structure of lead(II)
 tricyanomethanide
;
_journal_name_full
;
Zeitschrift fuer Naturforschung, Teil B. Anorganische Chemie, Organische 
Chemie (42,1987-)
;
_journal_page_first 33
_journal_page_last 36
_journal_volume 61
_journal_year 2006
_chemical_formula_sum 'C8 N6 Pb'
_chemical_name_systematic 'Pb (C (C N)3)2'
_space_group_IT_number 157
_symmetry_space_group_name_Hall 'P 3 -2'
_symmetry_space_group_name_H-M 'P 3 1 m'
_cell_angle_alpha 90
_cell_angle_beta 90
_cell_angle_gamma 120
_cell_formula_units_Z 3
_cell_length_a 14.144
_cell_length_b 14.144
_cell_length_c 4.0902
_cell_volume 708.630
_citation_journal_id_ASTM ZNBSEN
_cod_data_source_file Deflon_ZNBSEN_2006_799.cif
_cod_data_source_block C8N6Pb1
_cod_original_cell_volume 708.6302
_cod_original_formula_sum 'C8 N6 Pb1'
_cod_database_code 7221471

loop_
_symmetry_equiv_pos_as_xyz
x,y,z
-y,x-y,z
-x+y,-x,z
y,x,z
-x,-x+y,z
x-y,-y,z

loop_
_atom_site_label
_atom_site_type_symbol
_atom_site_fract_x
_atom_site_fract_y
_atom_site_fract_z
_atom_site_occupancy
_atom_site_U_iso_or_equiv
C1 C+2 0.3761 0.3761 1.223 1 0.0
N4 N-3 -0.1786 0.2801 -0.4004 1 0.0
C6 C+2 -0.0998 0.2824 -0.3242 1 0.0
Pb1 Pb+2 0 0 0.46376 1 0.0
Pb2 Pb+2 0.6667 0.3333 0.62405 1 0.0
N3 N-3 0 0.1272 0.0265 1 0.0
N1 N-3 0.2071 0.2071 1.449 1 0.0
C5 C+2 0 0.2028 -0.085 1 0.0
C4 C+2 0 0.2893 -0.238 1 0.0
C2 C+2 0.2812 0.2812 1.349 1 0.0
C3 C+2 0.4731 0.3741 1.156 1 0.0
N2 N-3 0.5517 0.371 1.1048 1 0.0
